data_4338180
loop_
_publ_author_name
'Lieberman, Craig M.'
'Navulla, Anantharamulu'
'Zhang, Haitao'
'Filatov, Alexander S.'
'Dikarev, Evgeny V.'

_publ_section_title
;
 Mixed-ligand approach to design of heterometallic single-source
 precursors with discrete molecular structure.
;
_journal_issue 9
_journal_name_full 'Inorganic chemistry'
_journal_page_first 4733
_journal_page_last 4738
_journal_paper_doi 10.1021/ic5004885
_journal_volume 53
_journal_year 2014
_chemical_formula_moiety
;
 C20 H28 Fe O8 Pb
;
_chemical_formula_sum 'C20 H28 Fe O8 Pb'
_chemical_formula_weight 659.46
_chemical_melting_point ?
_chemical_name_systematic
; 
 catena-(di(acetylacetonate)-iron(II)-
 di(acetylacetonate)-lead(II))
;
_space_group_IT_number 14
_symmetry_cell_setting monoclinic
_symmetry_space_group_name_Hall '-P 2ybc'
_symmetry_space_group_name_H-M 'P 1 21/c 1'
_atom_sites_solution_hydrogens geom
_atom_sites_solution_primary direct
_atom_sites_solution_secondary difmap
_audit_creation_method SHELXL-97
_cell_angle_alpha 90.00
_cell_angle_beta 92.0690(10)
_cell_angle_gamma 90.00
_cell_formula_units_Z 4
_cell_length_a 8.7871(5)
_cell_length_b 20.1719(12)
_cell_length_c 13.6970(8)
_cell_measurement_reflns_used 4596
_cell_measurement_temperature 173(2)
_cell_measurement_theta_max 27.48
_cell_measurement_theta_min 2.32
_cell_volume 2426.2(2)
_computing_cell_refinement 'SMART, SAINT'
_computing_data_collection SMART
_computing_data_reduction SAINT
_computing_molecular_graphics 'SHELXP-93 (Sheldrick, 1993)'
_computing_publication_material 'SHELXCIF-93 (Sheldrick, 1993)'
_computing_structure_refinement 'SHELXL-97 (Sheldrick, 1997)'
_computing_structure_solution 'SHELXS-97 (Sheldrick, 1990)'
_diffrn_ambient_temperature 173(2)
_diffrn_measured_fraction_theta_full 0.985
_diffrn_measured_fraction_theta_max 0.907
_diffrn_measurement_device_type 'Bruker SMART APEX CCD'
_diffrn_measurement_method '0.3 deg wide \w exposures'
_diffrn_radiation_monochromator graphite
_diffrn_radiation_source 'fine-focus sealed tube'
_diffrn_radiation_type MoK\a
_diffrn_radiation_wavelength 0.71073
_diffrn_reflns_av_R_equivalents 0.0451
_diffrn_reflns_av_sigmaI/netI 0.0685
_diffrn_reflns_limit_h_max 11
_diffrn_reflns_limit_h_min -11
_diffrn_reflns_limit_k_max 26
_diffrn_reflns_limit_k_min -19
_diffrn_reflns_limit_l_max 18
_diffrn_reflns_limit_l_min -18
_diffrn_reflns_number 13483
_diffrn_reflns_theta_full 25.00
_diffrn_reflns_theta_max 28.24
_diffrn_reflns_theta_min 1.80
_diffrn_standards_decay_% 0
_diffrn_standards_interval_count na
_diffrn_standards_interval_time na
_diffrn_standards_number 'none (area detector data)'
_exptl_absorpt_coefficient_mu 7.567
_exptl_absorpt_correction_T_max 0.8634
_exptl_absorpt_correction_T_min 0.5828
_exptl_absorpt_correction_type multi-scan
_exptl_crystal_colour brown
_exptl_crystal_density_diffrn 1.805
_exptl_crystal_density_meas ?
_exptl_crystal_density_method none
_exptl_crystal_description block
_exptl_crystal_F_000 1280
_exptl_crystal_size_max 0.08
_exptl_crystal_size_mid 0.03
_exptl_crystal_size_min 0.02
_refine_diff_density_max 3.017
_refine_diff_density_min -0.794
_refine_diff_density_rms 0.174
_refine_ls_extinction_coef noref
_refine_ls_extinction_method none
_refine_ls_goodness_of_fit_ref 1.001
_refine_ls_hydrogen_treatment noref
_refine_ls_matrix_type full
_refine_ls_number_parameters 279
_refine_ls_number_reflns 5444
_refine_ls_number_restraints 0
_refine_ls_restrained_S_all 1.001
_refine_ls_R_factor_all 0.0762
_refine_ls_R_factor_gt 0.0422
_refine_ls_shift/su_max 0.000
_refine_ls_shift/su_mean 0.000
_refine_ls_structure_factor_coef Fsqd
_refine_ls_weighting_details 'calc w=1/[\s^2^(Fo^2^)+(0.0409P)^2^+0.0000P] where P=(Fo^2^+2Fc^2^)/3'
_refine_ls_weighting_scheme calc
_refine_ls_wR_factor_gt 0.0851
_refine_ls_wR_factor_ref 0.0977
_reflns_number_gt 3647
_reflns_number_total 5444
_reflns_threshold_expression >2sigma(I)
_cod_data_source_file ic5004885_si_002.cif
_cod_data_source_block PbFe(acac)4
_cod_depositor_comments
;
The following automatic conversions were performed:

'_chemical_melting_point' value 'not measured' was changed to '?' -
the value is undefined or not given.

Automatic conversion script
Id: cif_fix_values 2281 2013-09-26 08:29:07Z andrius 

 Adding full bibliography for 4338180--4338183.cif.

The following automatic conversions were performed:

'_exptl_crystal_density_meas' value 'not measured' was changed to '?'
- the value is perceived as not measured.

Automatic conversion script
Id: cif_fix_values 3008 2015-01-20 13:52:24Z robertas 
;
_cod_original_sg_symbol_H-M 'P 2(1)/c'
_cod_database_code 4338180

loop_
_symmetry_equiv_pos_as_xyz
'x, y, z'
'-x, y+1/2, -z+1/2'
'-x, -y, -z'
'x, -y-1/2, z-1/2'

loop_
_atom_site_label
_atom_site_type_symbol
_atom_site_fract_x
_atom_site_fract_y
_atom_site_fract_z
_atom_site_U_iso_or_equiv
_atom_site_adp_type
_atom_site_occupancy
_atom_site_symmetry_multiplicity
_atom_site_calc_flag
_atom_site_refinement_flags
Pb1 Pb 0.38414(3) 0.298162(13) 0.182290(16) 0.03069(10) Uani 1 1 d .
Fe2 Fe 0.38590(11) 0.24707(5) -0.06706(6) 0.0276(2) Uani 1 1 d .
O8 O 0.2897(5) 0.3038(2) -0.1754(3) 0.0318(11) Uani 1 1 d .
O7 O 0.4827(5) 0.1875(2) 0.0375(3) 0.0346(12) Uani 1 1 d .
O6 O 0.2822(5) 0.3362(2) 0.3408(3) 0.0313(11) Uani 1 1 d .
O5 O 0.1941(5) 0.2626(2) 0.0107(3) 0.0300(11) Uani 1 1 d .
O4 O 0.4881(5) 0.3302(2) 0.0224(3) 0.0319(11) Uani 1 1 d .
O3 O 0.5749(5) 0.2317(2) -0.1481(3) 0.0339(11) Uani 1 1 d .
O2 O 0.2170(5) 0.3837(2) 0.1417(3) 0.0391(12) Uani 1 1 d .
O1 O 0.5410(6) 0.3873(2) 0.2171(3) 0.0396(12) Uani 1 1 d .
C10 C 0.0768(8) 0.2955(4) -0.0149(5) 0.0329(16) Uani 1 1 d .
C9 C 0.6898(8) 0.1954(4) -0.1261(5) 0.0342(17) Uani 1 1 d .
C8 C 0.1569(8) 0.4358(4) 0.2905(5) 0.0357(17) Uani 1 1 d .
H8 H 0.1140 0.4755 0.3150 0.043 Uiso 1 1 calc R
C7 C 0.6073(8) 0.4321(3) 0.0651(5) 0.0355(17) Uani 1 1 d .
H7 H 0.6527 0.4700 0.0371 0.043 Uiso 1 1 calc R
C6 C 0.5572(7) 0.3841(4) -0.0002(5) 0.0323(16) Uani 1 1 d .
C5 C 0.1552(8) 0.3290(3) -0.1800(5) 0.0317(17) Uani 1 1 d .
C4 C 0.6083(8) 0.1562(4) 0.0365(5) 0.0397(18) Uani 1 1 d .
C3 C 0.2141(8) 0.3901(4) 0.3608(5) 0.0358(17) Uani 1 1 d .
C2 C 0.8136(8) 0.1953(4) -0.1988(6) 0.050(2) Uani 1 1 d .
H2A H 0.7687 0.1884 -0.2646 0.075 Uiso 1 1 calc R
H2B H 0.8858 0.1595 -0.1831 0.075 Uiso 1 1 calc R
H2C H 0.8670 0.2380 -0.1963 0.075 Uiso 1 1 calc R
C1 C 0.6005(8) 0.4325(3) 0.1663(5) 0.0346(17) Uani 1 1 d .
C20 C 0.0566(8) 0.3276(4) -0.1044(5) 0.0367(17) Uani 1 1 d .
H20 H -0.0360 0.3514 -0.1143 0.044 Uiso 1 1 calc R
C19 C -0.0508(8) 0.2961(4) 0.0566(5) 0.045(2) Uani 1 1 d .
H19A H -0.1032 0.2532 0.0547 0.068 Uiso 1 1 calc R
H19B H -0.1233 0.3314 0.0387 0.068 Uiso 1 1 calc R
H19C H -0.0084 0.3042 0.1227 0.068 Uiso 1 1 calc R
C18 C 0.7086(8) 0.1592(4) -0.0400(5) 0.0420(19) Uani 1 1 d .
H18 H 0.7994 0.1338 -0.0326 0.050 Uiso 1 1 calc R
C17 C 0.1564(8) 0.4292(4) 0.1885(5) 0.0348(17) Uani 1 1 d .
C16 C 0.5877(8) 0.3927(4) -0.1073(4) 0.0382(18) Uani 1 1 d .
H16A H 0.6664 0.3613 -0.1262 0.057 Uiso 1 1 calc R
H16B H 0.6226 0.4381 -0.1189 0.057 Uiso 1 1 calc R
H16C H 0.4939 0.3844 -0.1462 0.057 Uiso 1 1 calc R
C15 C 0.1090(9) 0.3595(4) -0.2759(5) 0.047(2) Uani 1 1 d .
H15A H 0.1764 0.3969 -0.2892 0.070 Uiso 1 1 calc R
H15B H 0.0037 0.3753 -0.2736 0.070 Uiso 1 1 calc R
H15C H 0.1165 0.3263 -0.3278 0.070 Uiso 1 1 calc R
C14 C 0.0724(9) 0.4794(4) 0.1264(5) 0.044(2) Uani 1 1 d .
H14A H 0.1266 0.4865 0.0660 0.066 Uiso 1 1 calc R
H14B H 0.0663 0.5213 0.1622 0.066 Uiso 1 1 calc R
H14C H -0.0306 0.4632 0.1104 0.066 Uiso 1 1 calc R
C13 C 0.1930(10) 0.4054(4) 0.4665(5) 0.059(3) Uani 1 1 d .
H13A H 0.1400 0.3684 0.4970 0.088 Uiso 1 1 calc R
H13B H 0.1324 0.4459 0.4720 0.088 Uiso 1 1 calc R
H13C H 0.2927 0.4118 0.4995 0.088 Uiso 1 1 calc R
C12 C 0.6730(9) 0.4869(4) 0.2249(6) 0.050(2) Uani 1 1 d .
H12A H 0.6001 0.5043 0.2709 0.075 Uiso 1 1 calc R
H12B H 0.7037 0.5226 0.1811 0.075 Uiso 1 1 calc R
H12C H 0.7628 0.4698 0.2611 0.075 Uiso 1 1 calc R
C11 C 0.6483(10) 0.1167(5) 0.1261(6) 0.070(3) Uani 1 1 d .
H11A H 0.6440 0.1452 0.1838 0.106 Uiso 1 1 calc R
H11B H 0.7514 0.0987 0.1213 0.106 Uiso 1 1 calc R
H11C H 0.5757 0.0801 0.1318 0.106 Uiso 1 1 calc R

loop_
_atom_site_aniso_label
_atom_site_aniso_U_11
_atom_site_aniso_U_22
_atom_site_aniso_U_33
_atom_site_aniso_U_23
_atom_site_aniso_U_13
_atom_site_aniso_U_12
Pb1 0.04295(16) 0.03386(17) 0.01541(12) 0.00053(12) 0.00329(10) 0.00112(14)
Fe2 0.0337(5) 0.0355(6) 0.0138(4) -0.0009(4) 0.0029(4) 0.0034(4)
O8 0.040(3) 0.038(3) 0.017(2) 0.005(2) 0.0018(19) 0.003(2)
O7 0.042(3) 0.044(3) 0.018(2) 0.002(2) -0.002(2) 0.005(2)
O6 0.043(3) 0.034(3) 0.017(2) 0.003(2) 0.003(2) 0.008(2)
O5 0.032(3) 0.036(3) 0.022(2) 0.000(2) 0.006(2) 0.007(2)
O4 0.040(3) 0.037(3) 0.019(2) -0.003(2) 0.005(2) -0.007(2)
O3 0.038(3) 0.043(3) 0.021(2) -0.005(2) 0.006(2) 0.000(2)
O2 0.050(3) 0.041(3) 0.026(2) -0.003(2) -0.005(2) 0.011(3)
O1 0.051(3) 0.043(3) 0.025(2) -0.002(2) -0.005(2) -0.004(3)
C10 0.029(4) 0.038(4) 0.031(4) -0.009(3) 0.005(3) 0.002(4)
C9 0.032(4) 0.035(4) 0.036(4) -0.009(3) 0.001(3) -0.004(3)
C8 0.042(4) 0.031(4) 0.033(4) -0.003(3) 0.005(3) 0.005(3)
C7 0.049(5) 0.029(4) 0.029(4) 0.000(3) 0.003(3) 0.000(3)
C6 0.031(4) 0.037(4) 0.029(4) 0.000(3) 0.002(3) 0.006(3)
C5 0.047(5) 0.022(4) 0.026(4) -0.001(3) -0.008(3) -0.002(3)
C4 0.045(5) 0.039(5) 0.035(4) 0.000(4) -0.003(4) 0.004(4)
C3 0.042(4) 0.036(4) 0.029(4) -0.005(3) 0.001(3) 0.002(4)
C2 0.032(4) 0.058(6) 0.061(5) -0.023(4) 0.010(4) -0.003(4)
C1 0.041(4) 0.029(4) 0.034(4) -0.005(3) -0.001(3) 0.004(3)
C20 0.037(4) 0.042(5) 0.030(4) -0.003(3) -0.005(3) 0.001(4)
C19 0.041(4) 0.053(5) 0.043(4) -0.005(4) 0.014(4) -0.003(4)
C18 0.033(4) 0.050(5) 0.042(4) -0.009(4) -0.004(3) 0.014(4)
C17 0.039(4) 0.032(4) 0.034(4) 0.005(3) -0.001(3) -0.007(3)
C16 0.045(4) 0.046(5) 0.024(3) 0.003(3) 0.002(3) -0.010(4)
C15 0.056(5) 0.049(5) 0.035(4) 0.008(4) -0.007(4) 0.001(4)
C14 0.058(5) 0.036(5) 0.039(4) 0.009(4) -0.002(4) 0.008(4)
C13 0.086(7) 0.068(6) 0.021(4) 0.001(4) 0.001(4) 0.029(5)
C12 0.065(6) 0.041(5) 0.044(5) -0.012(4) -0.005(4) -0.005(4)
C11 0.071(6) 0.085(7) 0.055(6) 0.036(5) -0.005(5) 0.029(6)

loop_
_atom_type_symbol
_atom_type_description
_atom_type_scat_dispersion_real
_atom_type_scat_dispersion_imag
_atom_type_scat_source
C C 0.0033 0.0016 'International Tables Vol C Tables 4.2.6.8 and 6.1.1.4'
H H 0.0000 0.0000 'International Tables Vol C Tables 4.2.6.8 and 6.1.1.4'
O O 0.0106 0.0060 'International Tables Vol C Tables 4.2.6.8 and 6.1.1.4'
Fe Fe 0.3463 0.8444 'International Tables Vol C Tables 4.2.6.8 and 6.1.1.4'
Pb Pb -3.3944 10.1111 'International Tables Vol C Tables 4.2.6.8 and 6.1.1.4'

loop_
_geom_angle_atom_site_label_1
_geom_angle_atom_site_label_2
_geom_angle_atom_site_label_3
_geom_angle
_geom_angle_site_symmetry_1
_geom_angle_site_symmetry_3
O1 Pb1 O2 80.68(17) . .
O1 Pb1 O4 75.12(15) . .
O2 Pb1 O4 81.10(15) . .
O1 Pb1 O6 79.14(15) . .
O2 Pb1 O6 74.71(15) . .
O4 Pb1 O6 147.06(15) . .
O1 Pb1 O3 70.73(15) . 4_566
O2 Pb1 O3 133.94(14) . 4_566
O4 Pb1 O3 122.88(13) . 4_566
O6 Pb1 O3 65.15(13) . 4_566
O1 Pb1 O5 132.66(14) . .
O2 Pb1 O5 69.62(14) . .
O4 Pb1 O5 64.75(13) . .
O6 Pb1 O5 124.18(13) . .
O3 Pb1 O5 153.71(14) 4_566 .
O1 Pb1 O8 125.68(14) . 4_566
O2 Pb1 O8 118.84(14) . 4_566
O4 Pb1 O8 151.29(13) . 4_566
O6 Pb1 O8 61.66(13) . 4_566
O3 Pb1 O8 59.61(13) 4_566 4_566
O5 Pb1 O8 101.11(12) . 4_566
O1 Pb1 O7 120.67(14) . .
O2 Pb1 O7 124.47(14) . .
O4 Pb1 O7 60.58(13) . .
O6 Pb1 O7 152.35(13) . .
O3 Pb1 O7 101.29(12) 4_566 .
O5 Pb1 O7 58.55(12) . .
O8 Pb1 O7 90.71(11) 4_566 .
O7 Fe2 O8 177.81(18) . .
O7 Fe2 O5 93.17(18) . .
O8 Fe2 O5 88.01(17) . .
O7 Fe2 O3 88.05(19) . .
O8 Fe2 O3 90.76(18) . .
O5 Fe2 O3 178.58(19) . .
O7 Fe2 O4 84.71(18) . .
O8 Fe2 O4 97.23(17) . .
O5 Fe2 O4 85.55(17) . .
O3 Fe2 O4 95.30(17) . .
O7 Fe2 O6 95.96(18) . 4_565
O8 Fe2 O6 82.10(17) . 4_565
O5 Fe2 O6 94.63(17) . 4_565
O3 Fe2 O6 84.50(17) . 4_565
O4 Fe2 O6 179.29(16) . 4_565
O7 Fe2 Pb1 121.11(13) . 4_565
O8 Fe2 Pb1 56.75(12) . 4_565
O5 Fe2 Pb1 124.50(13) . 4_565
O3 Fe2 Pb1 54.14(13) . 4_565
O4 Fe2 Pb1 135.00(11) . 4_565
O6 Fe2 Pb1 44.40(10) 4_565 4_565
O7 Fe2 Pb1 60.80(13) . .
O8 Fe2 Pb1 121.34(12) . .
O5 Fe2 Pb1 55.01(13) . .
O3 Fe2 Pb1 126.33(13) . .
O4 Fe2 Pb1 43.72(10) . .
O6 Fe2 Pb1 136.87(11) 4_565 .
Pb1 Fe2 Pb1 178.03(3) 4_565 .
C5 O8 Fe2 128.0(4) . .
C5 O8 Pb1 121.3(4) . 4_565
Fe2 O8 Pb1 88.34(15) . 4_565
C4 O7 Fe2 128.8(4) . .
C4 O7 Pb1 128.4(4) . .
Fe2 O7 Pb1 84.66(15) . .
C3 O6 Fe2 133.8(4) . 4_566
C3 O6 Pb1 129.3(4) . .
Fe2 O6 Pb1 96.11(16) 4_566 .
C10 O5 Fe2 127.8(4) . .
C10 O5 Pb1 122.0(4) . .
Fe2 O5 Pb1 89.93(16) . .
C6 O4 Fe2 133.0(4) . .
C6 O4 Pb1 128.5(4) . .
Fe2 O4 Pb1 97.69(16) . .
C9 O3 Fe2 127.4(4) . .
C9 O3 Pb1 120.2(4) . 4_565
Fe2 O3 Pb1 90.52(17) . 4_565
C17 O2 Pb1 134.5(4) . .
C1 O1 Pb1 134.5(4) . .
O5 C10 C20 124.4(6) . .
O5 C10 C19 116.1(6) . .
C20 C10 C19 119.4(6) . .
O3 C9 C18 124.8(6) . .
O3 C9 C2 115.5(6) . .
C18 C9 C2 119.7(7) . .
C17 C8 C3 127.2(7) . .
C17 C8 H8 116.4 . .
C3 C8 H8 116.4 . .
C6 C7 C1 128.8(7) . .
C6 C7 H7 115.6 . .
C1 C7 H7 115.6 . .
O4 C6 C7 125.3(6) . .
O4 C6 C16 115.7(6) . .
C7 C6 C16 119.0(6) . .
O8 C5 C20 124.0(6) . .
O8 C5 C15 115.2(6) . .
C20 C5 C15 120.8(7) . .
O7 C4 C18 124.0(7) . .
O7 C4 C11 115.8(7) . .
C18 C4 C11 120.2(7) . .
O6 C3 C8 124.7(6) . .
O6 C3 C13 117.3(7) . .
C8 C3 C13 118.1(6) . .
C9 C2 H2A 109.5 . .
C9 C2 H2B 109.5 . .
H2A C2 H2B 109.5 . .
C9 C2 H2C 109.5 . .
H2A C2 H2C 109.5 . .
H2B C2 H2C 109.5 . .
O1 C1 C7 125.1(7) . .
O1 C1 C12 114.3(6) . .
C7 C1 C12 120.5(7) . .
C5 C20 C10 127.5(7) . .
C5 C20 H20 116.3 . .
C10 C20 H20 116.3 . .
C10 C19 H19A 109.5 . .
C10 C19 H19B 109.5 . .
H19A C19 H19B 109.5 . .
C10 C19 H19C 109.5 . .
H19A C19 H19C 109.5 . .
H19B C19 H19C 109.5 . .
C9 C18 C4 126.9(7) . .
C9 C18 H18 116.6 . .
C4 C18 H18 116.6 . .
O2 C17 C8 126.5(7) . .
O2 C17 C14 114.5(6) . .
C8 C17 C14 119.0(6) . .
C6 C16 H16A 109.5 . .
C6 C16 H16B 109.5 . .
H16A C16 H16B 109.5 . .
C6 C16 H16C 109.5 . .
H16A C16 H16C 109.5 . .
H16B C16 H16C 109.5 . .
C5 C15 H15A 109.5 . .
C5 C15 H15B 109.5 . .
H15A C15 H15B 109.5 . .
C5 C15 H15C 109.5 . .
H15A C15 H15C 109.5 . .
H15B C15 H15C 109.5 . .
C17 C14 H14A 109.5 . .
C17 C14 H14B 109.5 . .
H14A C14 H14B 109.5 . .
C17 C14 H14C 109.5 . .
H14A C14 H14C 109.5 . .
H14B C14 H14C 109.5 . .
C3 C13 H13A 109.5 . .
C3 C13 H13B 109.5 . .
H13A C13 H13B 109.5 . .
C3 C13 H13C 109.5 . .
H13A C13 H13C 109.5 . .
H13B C13 H13C 109.5 . .
C1 C12 H12A 109.5 . .
C1 C12 H12B 109.5 . .
H12A C12 H12B 109.5 . .
C1 C12 H12C 109.5 . .
H12A C12 H12C 109.5 . .
H12B C12 H12C 109.5 . .
C4 C11 H11A 109.5 . .
C4 C11 H11B 109.5 . .
H11A C11 H11B 109.5 . .
C4 C11 H11C 109.5 . .
H11A C11 H11C 109.5 . .
H11B C11 H11C 109.5 . .

loop_
_geom_bond_atom_site_label_1
_geom_bond_atom_site_label_2
_geom_bond_distance
_geom_bond_site_symmetry_2
Pb1 O1 2.305(5) .
Pb1 O2 2.320(5) .
Pb1 O4 2.488(4) .
Pb1 O6 2.499(4) .
Pb1 O3 2.879(5) 4_566
Pb1 O5 2.923(5) .
Pb1 O8 2.972(4) 4_566
Pb1 O7 3.128(4) .
Fe2 O7 2.032(5) .
Fe2 O8 2.033(4) .
Fe2 O5 2.050(4) .
Fe2 O3 2.054(4) .
Fe2 O4 2.246(5) .
Fe2 O6 2.272(5) 4_565
Fe2 Pb1 3.5518(9) 4_565
O8 C5 1.286(8) .
O8 Pb1 2.972(4) 4_565
O7 C4 1.272(8) .
O6 C3 1.275(8) .
O6 Fe2 2.272(5) 4_566
O5 C10 1.265(8) .
O4 C6 1.288(8) .
O3 C9 1.275(8) .
O3 Pb1 2.879(5) 4_565
O2 C17 1.250(8) .
O1 C1 1.270(8) .
C10 C20 1.392(9) .
C10 C19 1.516(8) .
C9 C18 1.392(10) .
C9 C2 1.501(9) .
C8 C17 1.403(9) .
C8 C3 1.413(9) .
C8 H8 0.9500 .
C7 C6 1.380(9) .
C7 C1 1.389(9) .
C7 H7 0.9500 .
C6 C16 1.510(8) .
C5 C20 1.374(9) .
C5 C15 1.493(9) .
C4 C18 1.395(9) .
C4 C11 1.495(10) .
C3 C13 1.498(9) .
C2 H2A 0.9800 .
C2 H2B 0.9800 .
C2 H2C 0.9800 .
C1 C12 1.490(9) .
C20 H20 0.9500 .
C19 H19A 0.9800 .
C19 H19B 0.9800 .
C19 H19C 0.9800 .
C18 H18 0.9500 .
C17 C14 1.499(9) .
C16 H16A 0.9800 .
C16 H16B 0.9800 .
C16 H16C 0.9800 .
C15 H15A 0.9800 .
C15 H15B 0.9800 .
C15 H15C 0.9800 .
C14 H14A 0.9800 .
C14 H14B 0.9800 .
C14 H14C 0.9800 .
C13 H13A 0.9800 .
C13 H13B 0.9800 .
C13 H13C 0.9800 .
C12 H12A 0.9800 .
C12 H12B 0.9800 .
C12 H12C 0.9800 .
C11 H11A 0.9800 .
C11 H11B 0.9800 .
C11 H11C 0.9800 .
